data_7216570
loop_
_publ_author_name
'Suksangpanya, Unchulee'
'Blake, Alexander J.'
'Hubberstey, Peter'
'Wilson, Claire'

_publ_section_title
;
 Hydrogen-bonded supramolecular synthons in complexes of copper(ii)
 halides with polymethylene-linked bis(amidino-O-alkylurea) ligands
;
_journal_issue 92
_journal_name_full CrystEngComm
_journal_page_first 552
_journal_paper_doi 10.1039/b208617d
_journal_volume 4
_journal_year 2002
_chemical_formula_sum 'C10 H25 Cl2 Cu N8 O3.5'
_chemical_formula_weight 447.82
_chemical_name_common '[CuL3m](Cl)2(MeOH)0.5(H2O)'
_chemical_name_systematic
;
?
;
_space_group_IT_number 14
_symmetry_cell_setting monoclinic
_symmetry_space_group_name_Hall '-P 2ybc'
_symmetry_space_group_name_H-M 'P 1 21/c 1'
_atom_sites_solution_hydrogens geom
_atom_sites_solution_primary direct
_atom_sites_solution_secondary difmap
_audit_creation_method SHELXL-97
_cell_angle_alpha 90.00
_cell_angle_beta 90.071(2)
_cell_angle_gamma 90.00
_cell_formula_units_Z 8
_cell_length_a 12.656(2)
_cell_length_b 13.541(2)
_cell_length_c 21.543(3)
_cell_measurement_reflns_used 5055
_cell_measurement_temperature 150(2)
_cell_measurement_theta_max 28.17
_cell_measurement_theta_min 3.01
_cell_volume 3691.9(9)
_computing_cell_refinement 'Bruker SAINT'
_computing_data_collection 'Bruker SMART'
_computing_data_reduction 'Bruker SHELXTL'
_computing_molecular_graphics 'CAMERON (Watkin et al, 1993)'
_computing_structure_refinement 'SHELXL-97 (Sheldrick, 1997)'
_computing_structure_solution 'SIR92 (Altomare et al, 1993)'
_diffrn_ambient_temperature 150(2)
_diffrn_measurement_device_type 'Bruker SMART CCD area detector'
_diffrn_measurement_method Omega
_diffrn_radiation_monochromator graphite
_diffrn_radiation_source 'fine-focus sealed tube'
_diffrn_radiation_type MoK\a
_diffrn_radiation_wavelength 0.71073
_diffrn_reflns_av_R_equivalents 0.052
_diffrn_reflns_av_sigmaI/netI 0.0369
_diffrn_reflns_limit_h_max 16
_diffrn_reflns_limit_h_min -17
_diffrn_reflns_limit_k_max 17
_diffrn_reflns_limit_k_min -18
_diffrn_reflns_limit_l_max 28
_diffrn_reflns_limit_l_min -28
_diffrn_reflns_number 37551
_diffrn_reflns_theta_max 28.86
_diffrn_reflns_theta_min 1.50
_diffrn_standards_decay_% None
_exptl_absorpt_coefficient_mu 1.503
_exptl_absorpt_correction_T_max 0.802
_exptl_absorpt_correction_T_min 0.580
_exptl_absorpt_correction_type multi-scan
_exptl_crystal_colour Deep-purple
_exptl_crystal_density_diffrn 1.611
_exptl_crystal_description Tablet
_exptl_crystal_F_000 1856
_exptl_crystal_size_max 0.50
_exptl_crystal_size_mid 0.35
_exptl_crystal_size_min 0.20
_refine_diff_density_max 1.075
_refine_diff_density_min -0.894
_refine_diff_density_rms 0.151
_refine_ls_extinction_method none
_refine_ls_goodness_of_fit_all 1.054
_refine_ls_goodness_of_fit_ref 1.125
_refine_ls_hydrogen_treatment mixed
_refine_ls_matrix_type full
_refine_ls_number_parameters 446
_refine_ls_number_reflns 8847
_refine_ls_number_restraints 0
_refine_ls_restrained_S_all 1.054
_refine_ls_restrained_S_obs 1.125
_refine_ls_R_factor_all 0.0751
_refine_ls_R_factor_gt 0.0542
_refine_ls_shift/su_max -0.013
_refine_ls_shift/su_mean 0.002
_refine_ls_structure_factor_coef Fsqd
_refine_ls_weighting_details 'w=1/[\s^2^(Fo^2^)+(0.0976P)^2^] where P=(Fo^2^+2Fc^2^)/3'
_refine_ls_weighting_scheme calc
_refine_ls_wR_factor_all 0.1566
_refine_ls_wR_factor_ref 0.1461
_reflns_number_gt 6828
_reflns_number_total 9210
_reflns_threshold_expression >2sigma(I)
_cod_data_source_file b208617d.txt
_cod_data_source_block Compound_5a
_cod_depositor_comments
;
The following automatic conversions were performed:

'_symmetry_cell_setting' value 'Monoclinic' changed to 'monoclinic'
according to
/usr/data/users/saulius/automatic-downloads/retrospective/RSC/lib/dictionaries/cif_core.dic
dictionary named 'cif_core.dic' version 2.4.2 from
2011-04-26.

'_exptl_absorpt_correction_type' value 'Multi-scan'
changed to 'multi-scan' according to
/usr/data/users/saulius/automatic-downloads/retrospective/RSC/lib/dictionaries/cif_core.dic
dictionary named 'cif_core.dic' version 2.4.2 from 2011-04-26.

Automatic conversion script
Id: cif_fix_values 2281 2013-09-26 08:29:07Z andrius 

The following automatic conversions were performed:

'_refine_ls_weighting_scheme' value 'calc
w=1/[\s^2^(Fo^2^)+(0.0976P)^2^] where P=(Fo^2^+2Fc^2^)/3' was changed
to 'calc'. New tag '_refine_ls_weighting_details' was created. The
value of the new tag was set to 'w=1/[\s^2^(Fo^2^)+(0.0976P)^2^]
where P=(Fo^2^+2Fc^2^)/3'.

Automatic conversion script
Id: cif_fix_values 3143 2015-03-26 13:38:13Z robertas 
;
_cod_original_cell_volume 3692(2)
_cod_original_sg_symbol_H-M P2(1)/c
_cod_original_formula_sum 'C10 H25 Cl2 Cu N8 O3.50'
_cod_database_code 7216570

loop_
_symmetry_equiv_pos_as_xyz
'x, y, z'
'-x, y+1/2, -z+1/2'
'-x, -y, -z'
'x, -y-1/2, z-1/2'

loop_
_atom_site_aniso_label
_atom_site_aniso_U_11
_atom_site_aniso_U_22
_atom_site_aniso_U_33
_atom_site_aniso_U_23
_atom_site_aniso_U_13
_atom_site_aniso_U_12
Cu1 0.0212(3) 0.0262(3) 0.0211(3) 0.0007(2) -0.0017(3) 0.0022(2)
Cl1 0.0210(7) 0.0468(6) 0.0367(6) 0.0057(6) -0.0025(8) -0.0053(5)
C1 0.019(3) 0.028(2) 0.022(2) -0.001(2) 0.000(2) 0.004(2)
C101 0.024(3) 0.016(2) 0.027(3) 0.001(2) -0.001(2) 0.003(2)
N102 0.023(2) 0.021(2) 0.020(2) 0.002(2) -0.003(2) 0.004(2)
C103 0.021(3) 0.012(2) 0.024(3) 0.005(2) 0.006(2) 0.009(2)
N104 0.020(2) 0.019(2) 0.032(3) 0.003(2) -0.004(2) 0.002(2)
C105 0.034(3) 0.016(2) 0.022(3) 0.003(2) -0.012(3) 0.001(2)
N106 0.032(3) 0.030(2) 0.020(2) 0.002(2) -0.001(2) -0.004(2)
N131 0.027(2) 0.024(2) 0.032(2) 0.002(2) 0.003(2) 0.010(2)
O151 0.032(2) 0.030(2) 0.030(2) 0.007(2) -0.007(2) -0.005(2)
C152 0.052(4) 0.024(3) 0.031(3) 0.004(2) -0.009(3) -0.007(3)
C201 0.022(3) 0.018(2) 0.023(3) 0.006(2) 0.001(2) -0.001(2)
N202 0.016(2) 0.016(2) 0.022(2) 0.003(2) 0.003(2) 0.001(2)
C203 0.026(3) 0.013(2) 0.025(3) -0.005(2) 0.005(2) 0.003(2)
N204 0.020(2) 0.024(3) 0.026(3) 0.004(2) -0.002(2) 0.000(2)
C205 0.036(4) 0.009(2) 0.028(3) 0.000(2) 0.002(3) -0.001(2)
N206 0.032(3) 0.026(2) 0.019(2) 0.000(2) 0.002(2) 0.005(2)
N231 0.022(2) 0.036(3) 0.023(2) 0.001(2) 0.003(2) -0.002(2)
O251 0.032(2) 0.034(2) 0.025(2) 0.002(2) 0.009(2) -0.012(2)
C252 0.068(5) 0.045(4) 0.023(3) 0.000(3) 0.007(3) -0.025(3)
Cu2 0.0111(3) 0.0268(3) 0.0249(2) 0.0001(2) -0.0008(4) 0.0007(2)
Cl2 0.0131(6) 0.0388(6) 0.0382(5) -0.0031(6) 0.0007(7) -0.0033(5)
C2 0.025(3) 0.020(2) 0.032(2) -0.005(2) 0.009(3) 0.001(2)
C301 0.017(3) 0.019(3) 0.033(3) 0.005(2) 0.007(2) 0.001(2)
N302 0.013(2) 0.016(2) 0.026(2) -0.001(2) 0.002(2) -0.001(2)
C303 0.020(3) 0.011(2) 0.026(3) -0.004(2) 0.000(2) -0.002(2)
N304 0.011(2) 0.015(2) 0.036(3) -0.001(2) 0.001(2) -0.001(2)
C305 0.016(3) 0.011(2) 0.033(3) -0.006(2) 0.000(2) 0.000(2)
N306 0.012(2) 0.025(2) 0.027(3) -0.002(2) 0.002(2) 0.002(2)
N331 0.010(2) 0.034(2) 0.025(2) 0.003(2) -0.002(2) -0.004(2)
O351 0.016(2) 0.027(2) 0.028(2) -0.003(2) 0.004(2) -0.005(2)
C352 0.028(3) 0.038(3) 0.028(3) -0.001(2) 0.002(2) -0.008(2)
C401 0.018(2) 0.018(2) 0.023(2) -0.003(2) 0.001(2) 0.000(2)
N402 0.015(2) 0.018(2) 0.027(2) 0.000(2) 0.001(2) 0.000(2)
C403 0.016(3) 0.007(2) 0.029(3) 0.004(2) -0.003(2) 0.000(2)
N404 0.011(2) 0.024(3) 0.027(3) 0.004(2) -0.002(2) -0.0025(15)
C405 0.018(3) 0.014(2) 0.026(3) 0.005(2) -0.006(2) 0.001(2)
N406 0.013(2) 0.035(3) 0.021(3) 0.002(2) 0.002(2) -0.004(2)
N431 0.011(2) 0.022(2) 0.034(2) -0.001(2) 0.000(2) 0.002(2)
O451 0.015(2) 0.029(2) 0.027(2) 0.003(2) -0.004(2) -0.003(2)
C452 0.025(3) 0.032(3) 0.024(3) 0.000(2) -0.012(2) -0.003(2)
Cl3A 0.0647(14) 0.0320(8) 0.0241(7) -0.0002(6) 0.0068(10) 0.0116(9)
Cl4A 0.074(2) 0.0452(12) 0.0226(8) -0.0032(7) -0.0065(11) 0.0355(13)

loop_
_atom_site_label
_atom_site_type_symbol
_atom_site_fract_x
_atom_site_fract_y
_atom_site_fract_z
_atom_site_U_iso_or_equiv
_atom_site_thermal_displace_type
_atom_site_occupancy
_atom_site_calc_flag
_atom_site_refinement_flags
_atom_site_disorder_group
Cu1 Cu 0.24248(7) 0.87216(5) 0.48395(2) 0.0228(2) Uani 1 d . .
Cl1 Cl 0.2577(2) 1.12540(13) 0.47852(6) 0.0348(3) Uani 1 d . .
C1 C 0.2401(6) 0.8716(4) 0.6426(2) 0.0227(11) Uani 1 d . .
H1A H 0.1880(6) 0.8394(4) 0.6687(2) 0.027 Uiso 1 calc R .
H1B H 0.2913(6) 0.9034(4) 0.6696(2) 0.027 Uiso 1 calc R .
C101 C 0.1868(4) 0.9481(4) 0.6038(2) 0.0225(11) Uani 1 d . .
H10A H 0.1328(4) 0.9807(4) 0.6283(2) 0.027 Uiso 1 calc R .
H10B H 0.2382(4) 0.9976(4) 0.5916(2) 0.027 Uiso 1 calc R .
N102 N 0.1382(4) 0.9059(4) 0.5480(2) 0.0215(9) Uani 1 d . .
C103 C 0.0373(5) 0.8968(4) 0.5453(3) 0.0191(11) Uani 1 d . .
N104 N -0.0127(4) 0.8652(3) 0.4907(4) 0.0236(13) Uani 1 d . .
H104 H -0.0790(4) 0.8521(3) 0.4935(4) 0.035 Uiso 1 calc R .
C105 C 0.0322(6) 0.8530(4) 0.4339(3) 0.0240(12) Uani 1 d . .
N106 N 0.1311(4) 0.8601(4) 0.4224(3) 0.0273(12) Uani 1 d . .
H106 H 0.1498(4) 0.8595(4) 0.3840(3) 0.041 Uiso 1 calc R .
N131 N -0.0311(4) 0.9126(3) 0.5905(2) 0.0276(10) Uani 1 d . .
H13A H -0.0091(4) 0.9311(3) 0.6265(2) 0.041 Uiso 1 calc R .
H13B H -0.0976(4) 0.9044(3) 0.5840(2) 0.041 Uiso 1 calc R .
O151 O -0.0459(4) 0.8312(3) 0.3935(2) 0.0306(9) Uani 1 d . .
C152 C -0.0154(6) 0.8143(4) 0.3300(3) 0.035(2) Uani 1 d . .
H15A H -0.0771(6) 0.7996(4) 0.3056(3) 0.053 Uiso 1 calc R .
H15B H 0.0328(6) 0.7596(4) 0.3281(3) 0.053 Uiso 1 calc R .
H15C H 0.0183(6) 0.8723(4) 0.3138(3) 0.053 Uiso 1 calc R .
C201 C 0.2972(4) 0.7924(4) 0.6023(2) 0.0211(11) Uani 1 d . .
H20A H 0.3512(4) 0.7600(4) 0.6270(2) 0.025 Uiso 1 calc R .
H20B H 0.2466(4) 0.7428(4) 0.5892(2) 0.025 Uiso 1 calc R .
N202 N 0.3457(4) 0.8374(3) 0.5479(2) 0.0180(9) Uani 1 d . .
C203 C 0.4470(5) 0.8501(4) 0.5458(3) 0.0216(12) Uani 1 d . .
N204 N 0.4975(4) 0.8806(3) 0.4920(4) 0.0235(13) Uani 1 d . .
H204 H 0.5644(4) 0.8912(3) 0.4949(4) 0.035 Uiso 1 calc R .
C205 C 0.4531(6) 0.8958(4) 0.4350(3) 0.0242(13) Uani 1 d . .
N206 N 0.3557(5) 0.8888(4) 0.4227(3) 0.0256(11) Uani 1 d . .
H206 H 0.3375(5) 0.8916(4) 0.3843(3) 0.038 Uiso 1 calc R .
N231 N 0.5169(4) 0.8335(4) 0.5922(2) 0.0269(11) Uani 1 d . .
H23A H 0.4952(4) 0.8121(4) 0.6275(2) 0.040 Uiso 1 calc R .
H23B H 0.5831(4) 0.8442(4) 0.5863(2) 0.040 Uiso 1 calc R .
O251 O 0.5316(4) 0.9178(3) 0.3948(2) 0.0304(9) Uani 1 d . .
C252 C 0.5046(6) 0.9380(5) 0.3310(3) 0.045(2) Uani 1 d . .
H25A H 0.5678(6) 0.9523(5) 0.3080(3) 0.068 Uiso 1 calc R .
H25B H 0.4579(6) 0.9938(5) 0.3292(3) 0.068 Uiso 1 calc R .
H25C H 0.4703(6) 0.8814(5) 0.3133(3) 0.068 Uiso 1 calc R .
O1A O 0.2284(6) 0.9195(5) 0.3015(3) 0.0277(15) Uiso 0.55 d P 1
C1A C 0.2393(8) 0.8386(7) 0.2568(4) 0.028(2) Uiso 0.55 d P 1
O1B O 0.2650(9) 0.8213(7) 0.3006(4) 0.042(2) Uiso 0.45 d P 2
C1B C 0.2476(12) 0.8920(10) 0.2560(6) 0.044(3) Uiso 0.45 d P 2
Cu2 Cu 0.25504(7) 0.37887(6) 0.49801(2) 0.02095(14) Uani 1 d . .
Cl2 Cl 0.2441(2) 0.62737(12) 0.46608(5) 0.0300(3) Uani 1 d . .
C2 C 0.2549(6) 0.3846(4) 0.6564(2) 0.0257(11) Uani 1 d . .
H2A H 0.2031(6) 0.3536(4) 0.6832(2) 0.031 Uiso 1 calc R .
H2B H 0.3065(6) 0.4175(4) 0.6825(2) 0.031 Uiso 1 calc R .
C301 C 0.3112(4) 0.3040(4) 0.6174(3) 0.0229(12) Uani 1 d . .
H30A H 0.3654(4) 0.2727(4) 0.6425(3) 0.028 Uiso 1 calc R .
H30B H 0.2604(4) 0.2538(4) 0.6055(3) 0.028 Uiso 1 calc R .
N302 N 0.3593(4) 0.3452(3) 0.5619(2) 0.0183(9) Uani 1 d . .
C303 C 0.4612(5) 0.3529(4) 0.5588(3) 0.0190(11) Uani 1 d . .
N304 N 0.5102(4) 0.3811(3) 0.5033(4) 0.0208(13) Uani 1 d . .
H304 H 0.5772(4) 0.3914(3) 0.5052(4) 0.031 Uiso 1 calc R .
C305 C 0.4641(5) 0.3941(4) 0.4467(3) 0.0201(11) Uani 1 d . .
N306 N 0.3670(4) 0.3909(3) 0.4360(3) 0.0213(10) Uani 1 d . .
H306 H 0.3477(4) 0.3942(3) 0.3977(3) 0.032 Uiso 1 calc R .
N331 N 0.5319(4) 0.3331(3) 0.6036(2) 0.0231(9) Uani 1 d . .
H33A H 0.5109(4) 0.3127(3) 0.6393(2) 0.035 Uiso 1 calc R .
H33B H 0.5983(4) 0.3408(3) 0.5966(2) 0.035 Uiso 1 calc R .
O351 O 0.5406(3) 0.4132(3) 0.4056(2) 0.0238(8) Uani 1 d . .
C352 C 0.5099(5) 0.4276(5) 0.3420(3) 0.0314(14) Uani 1 d . .
H35A H 0.5715(5) 0.4406(5) 0.3173(3) 0.047 Uiso 1 calc R .
H35B H 0.4623(5) 0.4827(5) 0.3392(3) 0.047 Uiso 1 calc R .
H35C H 0.4753(5) 0.3692(5) 0.3269(3) 0.047 Uiso 1 calc R .
C401 C 0.2006(4) 0.4602(4) 0.6161(2) 0.0193(11) Uani 1 d . .
H40A H 0.1471(4) 0.4939(4) 0.6403(2) 0.023 Uiso 1 calc R .
H40B H 0.2519(4) 0.5091(4) 0.6028(2) 0.023 Uiso 1 calc R .
N402 N 0.1513(4) 0.4163(3) 0.5616(2) 0.0202(9) Uani 1 d . .
C403 C 0.0500(4) 0.4052(4) 0.5598(2) 0.0175(11) Uani 1 d . .
N404 N 0.0002(3) 0.3732(3) 0.5057(4) 0.0205(14) Uani 1 d . .
H404 H -0.0658(3) 0.3592(3) 0.5089(4) 0.031 Uiso 1 calc R .
C405 C 0.0440(5) 0.3616(4) 0.4482(3) 0.0194(12) Uani 1 d . .
N406 N 0.1423(4) 0.3663(3) 0.4371(3) 0.0231(11) Uani 1 d . .
H406 H 0.1610(4) 0.3636(3) 0.3988(3) 0.035 Uiso 1 calc R .
N431 N -0.0172(4) 0.4226(3) 0.6059(2) 0.0222(10) Uani 1 d . .
H43A H 0.0059(4) 0.4434(3) 0.6411(2) 0.033 Uiso 1 calc R .
H43B H -0.0838(4) 0.4131(3) 0.6005(2) 0.033 Uiso 1 calc R .
O451 O -0.0329(3) 0.3414(3) 0.4079(2) 0.0236(8) Uani 1 d . .
C452 C -0.0010(5) 0.3228(4) 0.3441(3) 0.0272(13) Uani 1 d . .
H45A H -0.0624(5) 0.3092(4) 0.3193(3) 0.041 Uiso 1 calc R .
H45B H 0.0458(5) 0.2671(4) 0.3429(3) 0.041 Uiso 1 calc R .
H45C H 0.0346(5) 0.3799(4) 0.3280(3) 0.041 Uiso 1 calc R .
O2A O 0.2607(9) 0.3307(7) 0.3202(4) 0.065(3) Uiso 0.55 d P 1
C2A C 0.2910(7) 0.2580(6) 0.2700(4) 0.024(2) Uiso 0.55 d P 1
O3A O 0.2454(8) 0.5360(7) 0.2954(4) 0.069(2) Uiso 0.55 d P 2
O2B O 0.2466(6) 0.4260(5) 0.3231(3) 0.0236(15) Uiso 0.45 d P 1
C2B C 0.2111(9) 0.4816(8) 0.2586(5) 0.027(2) Uiso 0.45 d P 1
O3B O 0.2629(8) 0.2010(6) 0.3101(4) 0.042(2) Uiso 0.45 d P 2
Cl3A Cl -0.0296(2) 0.55647(12) 0.24114(8) 0.0402(5) Uani 0.90 d P .
Cl3B Cl 0.0269(17) 0.5555(12) 0.2524(9) 0.043(5) Uiso 0.10 d P .
Cl4A Cl 0.5277(3) 0.1845(2) 0.25311(10) 0.0474(8) Uani 0.80 d P .
Cl4B Cl 0.4860(9) 0.1948(8) 0.2562(5) 0.035(3) Uiso 0.20 d P .

loop_
_atom_type_symbol
_atom_type_description
_atom_type_scat_dispersion_real
_atom_type_scat_dispersion_imag
_atom_type_scat_source
C C 0.0033 0.0016 'International Tables Vol C Tables 4.2.6.8 and 6.1.1.4'
H H 0.0000 0.0000 'International Tables Vol C Tables 4.2.6.8 and 6.1.1.4'
N N 0.0061 0.0033 'International Tables Vol C Tables 4.2.6.8 and 6.1.1.4'
O O 0.0106 0.0060 'International Tables Vol C Tables 4.2.6.8 and 6.1.1.4'
Cl Cl 0.1484 0.1585 'International Tables Vol C Tables 4.2.6.8 and 6.1.1.4'
Cu Cu 0.3201 1.2651 'International Tables Vol C Tables 4.2.6.8 and 6.1.1.4'

loop_
_geom_angle_atom_site_label_1
_geom_angle_atom_site_label_2
_geom_angle_atom_site_label_3
_geom_angle
_geom_angle_publ_flag
N106 Cu1 N202 160.9(2) y
N106 Cu1 N206 94.6(2) y
N202 Cu1 N206 90.8(2) y
N106 Cu1 N102 90.7(2) y
N202 Cu1 N102 90.58(15) y
N206 Cu1 N102 159.6(2) y
C101 C1 C201 112.0(3) ?
N102 C101 C1 112.2(4) ?
C103 N102 C101 119.4(5) ?
C103 N102 Cu1 127.9(4) ?
C101 N102 Cu1 112.6(4) ?
N102 C103 N131 127.1(6) ?
N102 C103 N104 121.0(5) ?
N131 C103 N104 111.9(5) ?
C105 N104 C103 127.1(5) ?
N106 C105 O151 127.3(6) ?
N106 C105 N104 125.1(6) ?
O151 C105 N104 107.5(6) ?
C105 N106 Cu1 125.7(4) ?
C105 O151 C152 116.9(5) ?
N202 C201 C1 110.9(4) ?
C203 N202 C201 120.1(5) ?
C203 N202 Cu1 127.2(4) ?
C201 N202 Cu1 112.7(3) ?
N202 C203 N231 126.8(5) ?
N202 C203 N204 121.8(5) ?
N231 C203 N204 111.4(5) ?
C205 N204 C203 127.3(5) ?
N206 C205 O251 126.9(6) ?
N206 C205 N204 125.3(6) ?
O251 C205 N204 107.9(6) ?
C205 N206 Cu1 125.5(5) ?
C205 O251 C252 118.6(5) ?
N406 Cu2 N306 94.48(15) y
N406 Cu2 N302 161.2(2) y
N306 Cu2 N302 90.7(2) y
N406 Cu2 N402 90.2(2) y
N306 Cu2 N402 160.1(2) y
N302 Cu2 N402 91.12(15) y
C401 C2 C301 112.1(3) ?
N302 C301 C2 111.6(4) ?
C303 N302 C301 119.4(5) ?
C303 N302 Cu2 127.9(4) ?
C301 N302 Cu2 112.7(3) ?
N302 C303 N331 127.5(5) ?
N302 C303 N304 120.6(5) ?
N331 C303 N304 111.8(5) ?
C305 N304 C303 127.5(5) ?
N306 C305 O351 126.6(6) ?
N306 C305 N304 125.5(6) ?
O351 C305 N304 107.9(5) ?
C305 N306 Cu2 126.1(5) ?
C305 O351 C352 117.5(5) ?
N402 C401 C2 112.4(4) ?
C403 N402 C401 119.9(5) ?
C403 N402 Cu2 127.7(4) ?
C401 N402 Cu2 112.4(3) ?
N402 C403 N431 126.3(5) ?
N402 C403 N404 120.7(5) ?
N431 C403 N404 113.0(5) ?
C405 N404 C403 127.6(4) ?
N406 C405 O451 127.1(6) ?
N406 C405 N404 124.3(6) ?
O451 C405 N404 108.5(5) ?
C405 N406 Cu2 126.6(5) ?
C405 O451 C452 116.6(5) ?
O2B O2A C2A 135.4(9) ?
O2A O2B C2B 116.8(8) ?

loop_
_geom_bond_atom_site_label_1
_geom_bond_atom_site_label_2
_geom_bond_distance
_geom_bond_publ_flag
Cu1 N106 1.941(6) y
Cu1 N202 1.954(5) y
Cu1 N206 1.962(6) y
Cu1 N102 1.965(5) y
C1 C101 1.492(7) ?
C1 C201 1.558(7) ?
C101 N102 1.465(7) ?
N102 C103 1.285(8) ?
C103 N131 1.322(7) ?
C103 N104 1.401(8) ?
N104 C105 1.360(9) ?
C105 N106 1.280(9) ?
C105 O151 1.350(7) ?
O151 C152 1.440(7) ?
C201 N202 1.458(7) ?
N202 C203 1.295(8) ?
C203 N231 1.353(7) ?
C203 N204 1.387(9) ?
N204 C205 1.366(10) ?
C205 N206 1.263(9) ?
C205 O251 1.352(8) ?
O251 C252 1.442(7) ?
O1A C1A 1.465(11) ?
O1B C1B 1.38(2) ?
Cu2 N406 1.944(5) y
Cu2 N306 1.956(5) y
Cu2 N302 1.959(5) y
Cu2 N402 1.966(5) y
C2 C401 1.508(8) ?
C2 C301 1.551(7) ?
C301 N302 1.453(7) ?
N302 C303 1.296(7) ?
C303 N331 1.343(7) ?
C303 N304 1.400(9) ?
N304 C305 1.363(10) ?
C305 N306 1.250(8) ?
C305 O351 1.338(7) ?
O351 C352 1.438(7) ?
C401 N402 1.455(6) ?
N402 C403 1.290(7) ?
C403 N431 1.331(7) ?
C403 N404 1.393(8) ?
N404 C405 1.366(9) ?
C405 N406 1.270(8) ?
C405 O451 1.332(7) ?
O451 C452 1.455(7) ?
O2A O2B 1.304(10) ?
O2A C2A 1.513(13) ?
O2B C2B 1.642(13) ?
Cl3A Cl3B 0.76(2) ?
Cl4A Cl4B 0.550(11) ?

loop_
_geom_torsion_atom_site_label_1
_geom_torsion_atom_site_label_2
_geom_torsion_atom_site_label_3
_geom_torsion_atom_site_label_4
_geom_torsion
C201 C1 C101 N102 38.4(7)
C1 C101 N102 C103 105.9(6)
C1 C101 N102 Cu1 -75.3(5)
N106 Cu1 N102 C103 13.4(5)
N202 Cu1 N102 C103 -147.6(5)
N206 Cu1 N102 C103 118.7(7)
N106 Cu1 N102 C101 -165.3(4)
N202 Cu1 N102 C101 33.8(4)
N206 Cu1 N102 C101 -60.0(7)
C101 N102 C103 N131 -7.2(9)
Cu1 N102 C103 N131 174.3(4)
C101 N102 C103 N104 174.2(5)
Cu1 N102 C103 N104 -4.4(8)
N102 C103 N104 C105 -9.0(9)
N131 C103 N104 C105 172.1(5)
C103 N104 C105 N106 6.7(10)
C103 N104 C105 O151 -174.0(5)
O151 C105 N106 Cu1 -170.3(4)
N104 C105 N106 Cu1 8.8(9)
N202 Cu1 N106 C105 78.4(9)
N206 Cu1 N106 C105 -175.6(5)
N102 Cu1 N106 C105 -15.3(6)
N106 C105 O151 C152 -0.2(9)
N104 C105 O151 C152 -179.4(5)
C101 C1 C201 N202 37.8(7)
C1 C201 N202 C203 104.9(6)
C1 C201 N202 Cu1 -75.1(5)
N106 Cu1 N202 C203 121.2(7)
N206 Cu1 N202 C203 14.6(5)
N102 Cu1 N202 C203 -145.1(5)
N106 Cu1 N202 C201 -58.8(8)
N206 Cu1 N202 C201 -165.4(4)
N102 Cu1 N202 C201 35.0(4)
C201 N202 C203 N231 -6.0(9)
Cu1 N202 C203 N231 174.1(4)
C201 N202 C203 N204 171.5(5)
Cu1 N202 C203 N204 -8.4(8)
N202 C203 N204 C205 -3.9(10)
N231 C203 N204 C205 174.0(5)
C203 N204 C205 N206 3.6(10)
C203 N204 C205 O251 -175.4(5)
O251 C205 N206 Cu1 -172.4(4)
N204 C205 N206 Cu1 8.7(9)
N106 Cu1 N206 C205 -176.2(5)
N202 Cu1 N206 C205 -14.5(5)
N102 Cu1 N206 C205 79.2(8)
N206 C205 O251 C252 1.5(9)
N204 C205 O251 C252 -179.5(5)
C401 C2 C301 N302 37.7(7)
C2 C301 N302 C303 107.9(6)
C2 C301 N302 Cu2 -74.2(5)
N406 Cu2 N302 C303 118.2(7)
N306 Cu2 N302 C303 12.2(5)
N402 Cu2 N302 C303 -148.0(5)
N406 Cu2 N302 C301 -59.5(8)
N306 Cu2 N302 C301 -165.6(4)
N402 Cu2 N302 C301 34.3(4)
C301 N302 C303 N331 -5.0(9)
Cu2 N302 C303 N331 177.4(4)
C301 N302 C303 N304 172.3(5)
Cu2 N302 C303 N304 -5.3(8)
N302 C303 N304 C305 -6.8(9)
N331 C303 N304 C305 170.9(5)
C303 N304 C305 N306 6.4(10)
C303 N304 C305 O351 -175.0(5)
O351 C305 N306 Cu2 -172.1(4)
N304 C305 N306 Cu2 6.2(9)
N406 Cu2 N306 C305 -174.3(5)
N302 Cu2 N306 C305 -12.5(5)
N402 Cu2 N306 C305 82.7(8)
N306 C305 O351 C352 -2.7(9)
N304 C305 O351 C352 178.8(5)
C301 C2 C401 N402 38.5(7)
C2 C401 N402 C403 104.5(6)
C2 C401 N402 Cu2 -74.8(5)
N406 Cu2 N402 C403 15.9(5)
N306 Cu2 N402 C403 119.6(7)
N302 Cu2 N402 C403 -145.3(4)
N406 Cu2 N402 C401 -164.8(4)
N306 Cu2 N402 C401 -61.1(7)
N302 Cu2 N402 C401 34.0(4)
C401 N402 C403 N431 -6.1(8)
Cu2 N402 C403 N431 173.2(4)
C401 N402 C403 N404 173.0(5)
Cu2 N402 C403 N404 -7.7(8)
N402 C403 N404 C405 -8.6(9)
N431 C403 N404 C405 170.6(5)
C403 N404 C405 N406 9.7(9)
C403 N404 C405 O451 -172.6(5)
O451 C405 N406 Cu2 -171.5(4)
N404 C405 N406 Cu2 5.8(8)
N306 Cu2 N406 C405 -175.4(4)
N302 Cu2 N406 C405 79.2(8)
N402 Cu2 N406 C405 -14.8(5)
N406 C405 O451 C452 -0.1(8)
N404 C405 O451 C452 -177.7(4)
C2A O2A O2B C2B 26.8(15)
